data_4131462
loop_
_publ_author_name
'Goudy, Violaine'
'Jaoul, Arnaud'
'Cordier, Marie'
'Clavagu\'era, Carine'
'Nocton, Gr\'egory'

_publ_section_title
;
 Tuning the Stability of Pd(IV) Intermediates Using a Redox Non-innocent
 Ligand Combined with an Organolanthanide Fragment.
;
_journal_issue 31
_journal_name_full 'Journal of the American Chemical Society'
_journal_page_first 10633
_journal_page_last 10636
_journal_paper_doi 10.1021/jacs.7b05634
_journal_volume 139
_journal_year 2017
_chemical_formula_moiety 'C30 H42 N4 Pd Yb, C7 H8'
_chemical_formula_sum 'C37 H50 N4 Pd Yb'
_chemical_formula_weight 830.25
_space_group_crystal_system triclinic
_space_group_IT_number 2
_space_group_name_Hall '-P 1'
_space_group_name_H-M_alt 'P -1'
_atom_sites_solution_hydrogens geom
_audit_creation_method SHELXL-2014/7
_cell_angle_alpha 103.211(2)
_cell_angle_beta 94.076(2)
_cell_angle_gamma 93.172(2)
_cell_formula_units_Z 2
_cell_length_a 9.5134(5)
_cell_length_b 10.8285(5)
_cell_length_c 16.8791(9)
_cell_measurement_reflns_used 9547
_cell_measurement_temperature 150.0(1)
_cell_measurement_theta_max 30.1503
_cell_measurement_theta_min 2.3913
_cell_volume 1683.92(15)
_computing_cell_refinement 'Bruker SAINT'
_computing_data_collection 'Bruker APEX2'
_computing_data_reduction 'Bruker SAINT'
_computing_molecular_graphics 'PLATON (Spek, 2009)'
_computing_structure_refinement 'SHELXL-2014/7 (Sheldrick, 2014)'
_computing_structure_solution SHELXT(Sheldrick,2014)
_diffrn_ambient_temperature 150(2)
_diffrn_measured_fraction_theta_full 0.997
_diffrn_measured_fraction_theta_max 0.997
_diffrn_measurement_device_type 'Kappa APEX II'
_diffrn_measurement_method 'phi and omega scans'
_diffrn_radiation_type MoK\a
_diffrn_radiation_wavelength 0.71069
_diffrn_reflns_av_R_equivalents 0.0307
_diffrn_reflns_av_unetI/netI 0.0210
_diffrn_reflns_Laue_measured_fraction_full 0.997
_diffrn_reflns_Laue_measured_fraction_max 0.997
_diffrn_reflns_limit_h_max 11
_diffrn_reflns_limit_h_min -11
_diffrn_reflns_limit_k_max 13
_diffrn_reflns_limit_k_min -13
_diffrn_reflns_limit_l_max 21
_diffrn_reflns_limit_l_min -21
_diffrn_reflns_number 29064
_diffrn_reflns_point_group_measured_fraction_full 0.997
_diffrn_reflns_point_group_measured_fraction_max 0.997
_diffrn_reflns_theta_full 25.240
_diffrn_reflns_theta_max 26.371
_diffrn_reflns_theta_min 2.994
_exptl_absorpt_coefficient_mu 3.325
_exptl_absorpt_correction_T_max 0.7460
_exptl_absorpt_correction_T_min 0.5365
_exptl_absorpt_correction_type multi-scan
_exptl_absorpt_process_details SADABS
_exptl_crystal_colour 'dark brown'
_exptl_crystal_density_diffrn 1.637
_exptl_crystal_description block
_exptl_crystal_F_000 832
_exptl_crystal_size_max 0.440
_exptl_crystal_size_mid 0.300
_exptl_crystal_size_min 0.280
_exptl_transmission_factor_max 0.7460
_exptl_transmission_factor_min 0.5365
_refine_diff_density_max 0.348
_refine_diff_density_min -0.603
_refine_diff_density_rms 0.077
_refine_ls_extinction_method none
_refine_ls_goodness_of_fit_ref 1.012
_refine_ls_hydrogen_treatment constr
_refine_ls_matrix_type full
_refine_ls_number_parameters 439
_refine_ls_number_reflns 6875
_refine_ls_number_restraints 0
_refine_ls_restrained_S_all 1.012
_refine_ls_R_factor_all 0.0152
_refine_ls_R_factor_gt 0.0149
_refine_ls_shift/su_max 0.003
_refine_ls_shift/su_mean 0.000
_refine_ls_structure_factor_coef Fsqd
_refine_ls_weighting_details 'w=1/[\s^2^(Fo^2^)+(0.0217P)^2^+0.8882P] where P=(Fo^2^+2Fc^2^)/3'
_refine_ls_weighting_scheme calc
_refine_ls_wR_factor_gt 0.0401
_refine_ls_wR_factor_ref 0.0403
_reflns_Friedel_coverage 0.000
_reflns_number_gt 6771
_reflns_number_total 6875
_reflns_threshold_expression 'I > 2\s(I)'
_cod_data_source_file ja7b05634_si_002.cif
_cod_data_source_block 3
_cod_database_code 4131462
_shelx_shelxl_version_number 2014/7
_shelx_space_group_comment
;
The symmetry employed for this shelxl refinement is uniquely defined
by the following loop, which should always be used as a source of
symmetry information in preference to the above space-group names.
They are only intended as comments.
;
_shelx_estimated_absorpt_t_min 0.322
_shelx_estimated_absorpt_t_max 0.456

loop_
_space_group_symop_operation_xyz
'x, y, z'
'-x, -y, -z'

loop_
_atom_site_label
_atom_site_type_symbol
_atom_site_fract_x
_atom_site_fract_y
_atom_site_fract_z
_atom_site_U_iso_or_equiv
_atom_site_adp_type
_atom_site_occupancy
_atom_site_site_symmetry_order
_atom_site_calc_flag
_atom_site_refinement_flags_posn
_atom_site_refinement_flags_adp
_atom_site_refinement_flags_occupancy
_atom_site_disorder_assembly
_atom_site_disorder_group
Yb1 Yb 0.64372(2) 0.73951(2) 0.27244(2) 0.01299(3) Uani 1 1 d . . . . .
Pd1 Pd 0.15790(2) 0.35164(2) 0.17967(2) 0.02136(4) Uani 1 1 d . . . . .
N1 N 0.51992(15) 0.57525(14) 0.31556(9) 0.0164(3) Uani 1 1 d . . . . .
N2 N 0.32751(16) 0.41136(14) 0.27184(9) 0.0187(3) Uani 1 1 d . . . . .
N3 N 0.23155(16) 0.52669(15) 0.15537(10) 0.0198(3) Uani 1 1 d . . . . .
N4 N 0.42208(15) 0.69129(14) 0.19679(9) 0.0164(3) Uani 1 1 d . . . . .
C1 C 0.39998(18) 0.52234(16) 0.26596(11) 0.0155(3) Uani 1 1 d . . . . .
C2 C 0.34984(18) 0.58248(16) 0.20492(11) 0.0159(3) Uani 1 1 d . . . . .
C3 C 0.36774(19) 0.74760(17) 0.13963(11) 0.0197(4) Uani 1 1 d . . . . .
H3 H 0.4148 0.8239 0.1331 0.024 Uiso 1 1 calc R U . . .
C4 C 0.2469(2) 0.69962(19) 0.09017(12) 0.0240(4) Uani 1 1 d . . . . .
H4 H 0.2091 0.7418 0.0508 0.029 Uiso 1 1 calc R U . . .
C5 C 0.1819(2) 0.58594(19) 0.10040(12) 0.0247(4) Uani 1 1 d . . . . .
H5 H 0.0989 0.5500 0.0665 0.030 Uiso 1 1 calc R U . . .
C6 C 0.0982(3) 0.1874(2) 0.21058(17) 0.0405(6) Uani 1 1 d . . . . .
H6A H 0.0639 0.2069 0.2652 0.061 Uiso 1 1 calc R U . . .
H6B H 0.1792 0.1353 0.2106 0.061 Uiso 1 1 calc R U . . .
H6C H 0.0225 0.1406 0.1709 0.061 Uiso 1 1 calc R U . . .
C7 C 0.0018(2) 0.3078(2) 0.08740(15) 0.0384(5) Uani 1 1 d . . . . .
H7A H 0.0433 0.2948 0.0349 0.058 Uiso 1 1 calc R U . . .
H7B H -0.0607 0.3776 0.0923 0.058 Uiso 1 1 calc R U . . .
H7C H -0.0528 0.2297 0.0904 0.058 Uiso 1 1 calc R U . . .
C8 C 0.3722(2) 0.35818(18) 0.33084(12) 0.0227(4) Uani 1 1 d . . . . .
H8 H 0.3239 0.2815 0.3358 0.027 Uiso 1 1 calc R U . . .
C9 C 0.4881(2) 0.41012(19) 0.38649(12) 0.0251(4) Uani 1 1 d . . . . .
H9 H 0.5165 0.3726 0.4302 0.030 Uiso 1 1 calc R U . . .
C10 C 0.5590(2) 0.51823(18) 0.37503(11) 0.0210(4) Uani 1 1 d . . . . .
H10 H 0.6397 0.5539 0.4112 0.025 Uiso 1 1 calc R U . . .
C11 C 0.8001(2) 0.55218(19) 0.22228(12) 0.0238(4) Uani 1 1 d . . . . .
C12 C 0.7086(2) 0.55858(17) 0.15385(11) 0.0207(4) Uani 1 1 d . . . . .
C13 C 0.74476(19) 0.67403(17) 0.13165(11) 0.0197(4) Uani 1 1 d . . . . .
C14 C 0.85904(19) 0.73847(18) 0.18612(12) 0.0210(4) Uani 1 1 d . . . . .
C15 C 0.8930(2) 0.66299(19) 0.24267(12) 0.0238(4) Uani 1 1 d . . . . .
C16 C 1.0191(2) 0.6822(3) 0.30420(14) 0.0384(5) Uani 1 1 d . . . . .
H16A H 1.0794 0.6113 0.2897 0.058 Uiso 1 1 calc R U . . .
H16B H 0.9874 0.6856 0.3586 0.058 Uiso 1 1 calc R U . . .
H16C H 1.0729 0.7622 0.3045 0.058 Uiso 1 1 calc R U . . .
C17 C 0.9412(2) 0.8560(2) 0.17580(15) 0.0340(5) Uani 1 1 d . . . . .
H17A H 1.0117 0.8863 0.2225 0.051 Uiso 1 1 calc R U . . .
H17B H 0.8764 0.9224 0.1728 0.051 Uiso 1 1 calc R U . . .
H17C H 0.9890 0.8356 0.1254 0.051 Uiso 1 1 calc R U . . .
C18 C 0.6821(2) 0.7165(2) 0.05927(12) 0.0314(5) Uani 1 1 d . . . . .
H18A H 0.6756 0.8088 0.0738 0.047 Uiso 1 1 calc R U . . .
H18B H 0.5874 0.6740 0.0425 0.047 Uiso 1 1 calc R U . . .
H18C H 0.7422 0.6944 0.0141 0.047 Uiso 1 1 calc R U . . .
C19 C 0.6030(2) 0.4548(2) 0.10695(14) 0.0342(5) Uani 1 1 d . . . . .
H19A H 0.6503 0.3955 0.0663 0.051 Uiso 1 1 calc R U . . .
H19B H 0.5280 0.4921 0.0793 0.051 Uiso 1 1 calc R U . . .
H19C H 0.5619 0.4091 0.1447 0.051 Uiso 1 1 calc R U . . .
C20 C 0.8094(3) 0.4408(2) 0.26095(16) 0.0410(6) Uani 1 1 d . . . . .
H20A H 0.7196 0.3887 0.2491 0.062 Uiso 1 1 calc R U . . .
H20B H 0.8293 0.4715 0.3202 0.062 Uiso 1 1 calc R U . . .
H20C H 0.8855 0.3895 0.2388 0.062 Uiso 1 1 calc R U . . .
C21 C 0.5192(2) 0.94313(17) 0.33933(12) 0.0213(4) Uani 1 1 d . . . . .
C22 C 0.5364(2) 0.87284(17) 0.40033(11) 0.0203(4) Uani 1 1 d . . . . .
C23 C 0.6836(2) 0.87311(17) 0.42147(11) 0.0207(4) Uani 1 1 d . . . . .
C24 C 0.7561(2) 0.94492(17) 0.37452(11) 0.0206(4) Uani 1 1 d . . . . .
C25 C 0.6542(2) 0.98758(16) 0.32348(11) 0.0211(4) Uani 1 1 d . . . . .
C26 C 0.6816(2) 1.07698(19) 0.26880(13) 0.0316(5) Uani 1 1 d . . . . .
H26A H 0.6436 1.1588 0.2913 0.047 Uiso 1 1 calc R U . . .
H26B H 0.6354 1.0403 0.2140 0.047 Uiso 1 1 calc R U . . .
H26C H 0.7836 1.0900 0.2656 0.047 Uiso 1 1 calc R U . . .
C27 C 0.9111(2) 0.9872(2) 0.38962(14) 0.0319(5) Uani 1 1 d . . . . .
H27A H 0.9419 1.0183 0.3430 0.048 Uiso 1 1 calc R U . . .
H27B H 0.9650 0.9152 0.3964 0.048 Uiso 1 1 calc R U . . .
H27C H 0.9271 1.0556 0.4393 0.048 Uiso 1 1 calc R U . . .
C28 C 0.7521(2) 0.8192(2) 0.48779(12) 0.0298(4) Uani 1 1 d . . . . .
H28A H 0.8295 0.7688 0.4666 0.045 Uiso 1 1 calc R U . . .
H28B H 0.6820 0.7647 0.5063 0.045 Uiso 1 1 calc R U . . .
H28C H 0.7895 0.8888 0.5338 0.045 Uiso 1 1 calc R U . . .
C29 C 0.4184(2) 0.8207(2) 0.44045(13) 0.0300(4) Uani 1 1 d . . . . .
H29A H 0.3872 0.8887 0.4830 0.045 Uiso 1 1 calc R U . . .
H29B H 0.4517 0.7527 0.4650 0.045 Uiso 1 1 calc R U . . .
H29C H 0.3392 0.7864 0.3995 0.045 Uiso 1 1 calc R U . . .
C30 C 0.3802(2) 0.9786(2) 0.30622(14) 0.0301(4) Uani 1 1 d . . . . .
H30A H 0.3100 0.9060 0.2976 0.045 Uiso 1 1 calc R U . . .
H30B H 0.3917 1.0020 0.2542 0.045 Uiso 1 1 calc R U . . .
H30C H 0.3481 1.0509 0.3453 0.045 Uiso 1 1 calc R U . . .
C31 C 0.6154(5) -0.0044(6) -0.0137(4) 0.0330(16) Uani 0.5 1 d G . P A -1
C32 C 0.5772(6) 0.0870(6) 0.0518(4) 0.0336(17) Uani 0.5 1 d G . P A -1
H32 H 0.6470 0.1468 0.0846 0.040 Uiso 0.5 1 calc R U P A -1
C33 C 0.4368(7) 0.0910(8) 0.0695(5) 0.051(2) Uani 0.5 1 d G . P A -1
H33 H 0.4107 0.1535 0.1143 0.061 Uiso 0.5 1 calc R U P A -1
C34 C 0.3345(5) 0.0035(9) 0.0216(6) 0.0439(19) Uani 0.5 1 d G . P A -1
H34 H 0.2386 0.0063 0.0337 0.053 Uiso 0.5 1 calc R U P A -1
C35 C 0.3727(5) -0.0879(8) -0.0439(6) 0.049(2) Uani 0.5 1 d G . P A -1
H35 H 0.3029 -0.1477 -0.0766 0.059 Uiso 0.5 1 calc R U P A -1
C36 C 0.5131(6) -0.0919(7) -0.0616(4) 0.043(2) Uani 0.5 1 d G . P A -1
H36 H 0.5392 -0.1543 -0.1063 0.051 Uiso 0.5 1 calc R U P A -1
C37 C 0.7671(7) -0.0107(5) -0.0325(4) 0.0522(14) Uani 0.5 1 d . . P A -1
H37A H 0.7818 0.0277 -0.0788 0.078 Uiso 0.5 1 calc R U P A -1
H37B H 0.7903 -0.0997 -0.0463 0.078 Uiso 0.5 1 calc R U P A -1
H37C H 0.8282 0.0360 0.0154 0.078 Uiso 0.5 1 calc R U P A -1
C38 C 0.0655(3) 0.4543(4) 0.4481(2) 0.031(3) Uani 0.5 1 d G . P B -1
H38 H 0.1471 0.4610 0.4196 0.038 Uiso 0.5 1 calc R U P B -1
C39 C -0.0273(4) 0.3461(3) 0.4250(2) 0.0447(13) Uani 0.5 1 d G . P B -1
H39 H -0.0091 0.2788 0.3807 0.054 Uiso 0.5 1 calc R U P B -1
C40 C -0.1467(4) 0.3362(3) 0.4667(2) 0.044(6) Uani 0.5 1 d G . P B -1
H40 H -0.2101 0.2623 0.4509 0.053 Uiso 0.5 1 calc R U P B -1
C41 C -0.1733(3) 0.4346(3) 0.5315(2) 0.0314(9) Uani 0.5 1 d G . P B -1
H41 H -0.2549 0.4279 0.5600 0.038 Uiso 0.5 1 calc R U P B -1
C42 C -0.0805(4) 0.5428(3) 0.55460(19) 0.040(3) Uani 0.5 1 d G . P B -1
H42 H -0.0987 0.6101 0.5989 0.048 Uiso 0.5 1 calc R U P B -1
C43 C 0.0389(3) 0.5527(3) 0.5129(2) 0.0313(9) Uani 0.5 1 d G . P B -1
C44 C 0.1392(9) 0.6687(6) 0.5372(5) 0.043(5) Uani 0.5 1 d . . P B -1
H44A H 0.0878 0.7442 0.5358 0.064 Uiso 0.5 1 calc R U P B -1
H44B H 0.2130 0.6622 0.4991 0.064 Uiso 0.5 1 calc R U P B -1
H44C H 0.1825 0.6756 0.5926 0.064 Uiso 0.5 1 calc R U P B -1

loop_
_atom_site_aniso_label
_atom_site_aniso_U_11
_atom_site_aniso_U_22
_atom_site_aniso_U_33
_atom_site_aniso_U_23
_atom_site_aniso_U_13
_atom_site_aniso_U_12
Yb1 0.01355(5) 0.01241(4) 0.01241(5) 0.00267(3) -0.00078(3) -0.00084(3)
Pd1 0.01482(7) 0.01919(7) 0.02816(8) 0.00340(6) -0.00005(6) -0.00411(5)
N1 0.0165(7) 0.0167(7) 0.0162(7) 0.0046(6) 0.0000(6) 0.0007(5)
N2 0.0185(7) 0.0165(7) 0.0218(8) 0.0056(6) 0.0038(6) -0.0004(6)
N3 0.0157(7) 0.0217(8) 0.0205(8) 0.0031(6) -0.0015(6) -0.0010(6)
N4 0.0164(7) 0.0164(7) 0.0161(7) 0.0041(6) -0.0007(6) 0.0009(5)
C1 0.0153(8) 0.0132(8) 0.0177(8) 0.0030(6) 0.0032(7) 0.0004(6)
C2 0.0146(8) 0.0155(8) 0.0166(8) 0.0018(7) 0.0014(6) 0.0015(6)
C3 0.0222(9) 0.0184(8) 0.0194(9) 0.0062(7) 0.0013(7) 0.0033(7)
C4 0.0243(10) 0.0293(10) 0.0199(9) 0.0094(8) -0.0032(8) 0.0052(8)
C5 0.0191(9) 0.0295(10) 0.0234(10) 0.0051(8) -0.0074(8) -0.0003(8)
C6 0.0345(12) 0.0301(12) 0.0575(16) 0.0172(11) -0.0035(11) -0.0115(9)
C7 0.0233(11) 0.0457(13) 0.0410(13) 0.0061(11) -0.0077(9) -0.0122(9)
C8 0.0240(9) 0.0184(9) 0.0282(10) 0.0096(8) 0.0068(8) 0.0005(7)
C9 0.0299(10) 0.0264(10) 0.0223(10) 0.0129(8) 0.0018(8) 0.0014(8)
C10 0.0224(9) 0.0236(9) 0.0172(9) 0.0063(7) -0.0014(7) 0.0010(7)
C11 0.0253(10) 0.0240(9) 0.0264(10) 0.0103(8) 0.0091(8) 0.0109(8)
C12 0.0232(9) 0.0177(9) 0.0200(9) 0.0005(7) 0.0068(7) 0.0023(7)
C13 0.0218(9) 0.0215(9) 0.0168(9) 0.0049(7) 0.0053(7) 0.0043(7)
C14 0.0172(8) 0.0237(9) 0.0221(9) 0.0042(7) 0.0058(7) 0.0006(7)
C15 0.0176(9) 0.0331(10) 0.0212(9) 0.0061(8) 0.0026(7) 0.0072(7)
C16 0.0208(10) 0.0621(16) 0.0313(12) 0.0080(11) -0.0017(9) 0.0127(10)
C17 0.0331(11) 0.0299(11) 0.0387(12) 0.0066(9) 0.0142(10) -0.0079(9)
C18 0.0349(11) 0.0443(13) 0.0192(10) 0.0137(9) 0.0041(8) 0.0090(9)
C19 0.0363(12) 0.0247(10) 0.0337(12) -0.0101(9) 0.0112(9) -0.0044(9)
C20 0.0477(14) 0.0368(12) 0.0526(15) 0.0279(11) 0.0256(12) 0.0250(11)
C21 0.0267(10) 0.0159(8) 0.0192(9) -0.0003(7) 0.0006(7) 0.0038(7)
C22 0.0270(10) 0.0150(8) 0.0169(9) -0.0009(7) 0.0044(7) 0.0011(7)
C23 0.0289(10) 0.0167(8) 0.0137(8) 0.0000(7) -0.0023(7) -0.0023(7)
C24 0.0249(9) 0.0162(8) 0.0174(9) -0.0002(7) -0.0027(7) -0.0042(7)
C25 0.0286(10) 0.0136(8) 0.0193(9) 0.0017(7) -0.0009(7) -0.0011(7)
C26 0.0436(12) 0.0217(10) 0.0316(11) 0.0120(8) 0.0020(9) -0.0019(8)
C27 0.0276(11) 0.0304(11) 0.0332(11) 0.0035(9) -0.0062(9) -0.0093(8)
C28 0.0389(12) 0.0311(11) 0.0179(10) 0.0063(8) -0.0060(8) -0.0014(9)
C29 0.0336(11) 0.0265(10) 0.0297(11) 0.0035(8) 0.0135(9) 0.0011(8)
C30 0.0300(11) 0.0261(10) 0.0330(11) 0.0024(9) 0.0012(9) 0.0119(8)
C31 0.038(5) 0.028(3) 0.038(3) 0.019(2) 0.004(3) 0.000(3)
C32 0.046(5) 0.024(3) 0.033(3) 0.013(2) -0.002(3) -0.002(3)
C33 0.072(6) 0.041(4) 0.049(4) 0.027(3) 0.007(4) 0.010(4)
C34 0.035(5) 0.051(4) 0.059(4) 0.039(3) 0.010(4) 0.004(4)
C35 0.049(5) 0.050(4) 0.055(5) 0.033(4) -0.010(4) -0.013(4)
C36 0.070(6) 0.025(3) 0.031(4) 0.013(3) -0.014(4) -0.011(4)
C37 0.072(4) 0.031(3) 0.057(4) 0.016(2) 0.016(3) 0.002(3)
C38 0.033(4) 0.039(7) 0.029(6) 0.015(5) 0.017(4) 0.019(4)
C39 0.063(4) 0.046(3) 0.030(2) 0.010(2) 0.011(3) 0.031(3)
C40 0.022(5) 0.051(9) 0.070(10) 0.045(7) -0.002(5) -0.012(4)
C41 0.029(2) 0.032(2) 0.033(2) 0.008(2) 0.0015(18) 0.0018(18)
C42 0.040(4) 0.044(7) 0.040(7) 0.017(6) 0.001(4) 0.008(4)
C43 0.024(2) 0.038(2) 0.038(2) 0.024(2) -0.0031(18) 0.0050(17)
C44 0.053(8) 0.033(6) 0.038(7) 0.003(4) -0.015(5) 0.012(5)

loop_
_atom_type_symbol
_atom_type_description
_atom_type_scat_dispersion_real
_atom_type_scat_dispersion_imag
_atom_type_scat_source
C C 0.0033 0.0016 'International Tables Vol C Tables 4.2.6.8 and 6.1.1.4'
H H 0.0000 0.0000 'International Tables Vol C Tables 4.2.6.8 and 6.1.1.4'
N N 0.0061 0.0033 'International Tables Vol C Tables 4.2.6.8 and 6.1.1.4'
Pd Pd -0.9988 1.0072 'International Tables Vol C Tables 4.2.6.8 and 6.1.1.4'
Yb Yb -0.3850 5.5486 'International Tables Vol C Tables 4.2.6.8 and 6.1.1.4'

loop_
_geom_angle_atom_site_label_1
_geom_angle_atom_site_label_2
_geom_angle_atom_site_label_3
_geom_angle
N4 Yb1 N1 70.96(5)
N4 Yb1 C13 84.70(5)
N1 Yb1 C13 115.71(5)
N4 Yb1 C23 124.52(6)
N1 Yb1 C23 90.79(5)
C13 Yb1 C23 146.89(6)
N4 Yb1 C14 115.24(6)
N1 Yb1 C14 131.67(6)
C13 Yb1 C14 31.61(6)
C23 Yb1 C14 115.62(6)
N4 Yb1 C12 80.47(6)
N1 Yb1 C12 84.88(5)
C13 Yb1 C12 31.70(6)
C23 Yb1 C12 151.55(6)
C14 Yb1 C12 52.29(6)
N4 Yb1 C15 132.27(6)
N1 Yb1 C15 106.46(6)
C13 Yb1 C15 52.46(6)
C23 Yb1 C15 102.91(6)
C14 Yb1 C15 31.79(6)
C12 Yb1 C15 52.25(6)
N4 Yb1 C11 107.83(6)
N1 Yb1 C11 79.69(6)
C13 Yb1 C11 52.34(6)
C23 Yb1 C11 120.04(6)
C14 Yb1 C11 52.26(6)
C12 Yb1 C11 31.54(6)
C15 Yb1 C11 31.46(6)
N4 Yb1 C24 132.17(6)
N1 Yb1 C24 122.41(5)
C13 Yb1 C24 118.04(6)
C23 Yb1 C24 31.67(6)
C14 Yb1 C24 89.93(6)
C12 Yb1 C24 140.81(6)
C15 Yb1 C24 90.73(6)
C11 Yb1 C24 119.44(6)
N4 Yb1 C22 92.88(6)
N1 Yb1 C22 80.01(5)
C13 Yb1 C22 161.95(6)
C23 Yb1 C22 31.65(6)
C14 Yb1 C22 142.01(6)
C12 Yb1 C22 164.80(6)
C15 Yb1 C22 134.48(6)
C11 Yb1 C22 144.18(6)
C24 Yb1 C22 52.19(6)
N4 Yb1 C25 102.85(5)
N1 Yb1 C25 131.72(6)
C13 Yb1 C25 111.06(6)
C23 Yb1 C25 52.23(6)
C14 Yb1 C25 95.09(6)
C12 Yb1 C25 142.72(6)
C15 Yb1 C25 110.98(6)
C11 Yb1 C25 142.42(6)
C24 Yb1 C25 31.47(6)
C22 Yb1 C25 52.02(6)
N4 Yb1 C21 80.98(6)
N1 Yb1 C21 103.36(6)
C13 Yb1 C21 130.88(6)
C23 Yb1 C21 52.13(6)
C14 Yb1 C21 124.91(6)
C12 Yb1 C21 155.91(6)
C15 Yb1 C21 141.16(6)
C11 Yb1 C21 171.17(6)
C24 Yb1 C21 51.89(6)
C22 Yb1 C21 31.44(6)
C25 Yb1 C21 31.23(6)
C7 Pd1 C6 88.17(10)
C7 Pd1 N3 96.19(8)
C6 Pd1 N3 175.62(8)
C7 Pd1 N2 174.88(8)
C6 Pd1 N2 96.91(8)
N3 Pd1 N2 78.74(6)
C10 N1 C1 116.49(15)
C10 N1 Yb1 128.54(12)
C1 N1 Yb1 114.47(11)
C8 N2 C1 117.42(16)
C8 N2 Pd1 129.97(13)
C1 N2 Pd1 112.60(11)
C5 N3 C2 117.46(16)
C5 N3 Pd1 129.65(13)
C2 N3 Pd1 112.89(12)
C3 N4 C2 116.72(15)
C3 N4 Yb1 127.67(12)
C2 N4 Yb1 114.99(11)
N2 C1 N1 123.29(15)
N2 C1 C2 117.86(16)
N1 C1 C2 118.84(15)
N2 C1 Yb1 163.00(12)
N1 C1 Yb1 42.33(8)
C2 C1 Yb1 77.10(10)
N4 C2 N3 123.43(16)
N4 C2 C1 118.83(15)
N3 C2 C1 117.72(16)
N4 C2 Yb1 42.06(8)
N3 C2 Yb1 162.99(12)
C1 C2 Yb1 77.35(10)
N4 C3 C4 122.79(17)
N4 C3 H3 118.6
C4 C3 H3 118.6
C3 C4 C5 117.02(17)
C3 C4 H4 121.5
C5 C4 H4 121.5
N3 C5 C4 122.47(17)
N3 C5 H5 118.8
C4 C5 H5 118.8
Pd1 C6 H6A 109.5
Pd1 C6 H6B 109.5
H6A C6 H6B 109.5
Pd1 C6 H6C 109.5
H6A C6 H6C 109.5
H6B C6 H6C 109.5
Pd1 C7 H7A 109.5
Pd1 C7 H7B 109.5
H7A C7 H7B 109.5
Pd1 C7 H7C 109.5
H7A C7 H7C 109.5
H7B C7 H7C 109.5
N2 C8 C9 122.59(17)
N2 C8 H8 118.7
C9 C8 H8 118.7
C10 C9 C8 116.91(17)
C10 C9 H9 121.5
C8 C9 H9 121.5
N1 C10 C9 123.13(17)
N1 C10 H10 118.4
C9 C10 H10 118.4
C15 C11 C12 108.25(17)
C15 C11 C20 125.1(2)
C12 C11 C20 126.3(2)
C15 C11 Yb1 74.17(11)
C12 C11 Yb1 74.00(10)
C20 C11 Yb1 123.23(13)
C11 C12 C13 108.04(17)
C11 C12 C19 125.93(18)
C13 C12 C19 125.69(18)
C11 C12 Yb1 74.46(11)
C13 C12 Yb1 73.86(10)
C19 C12 Yb1 122.93(13)
C14 C13 C12 107.96(16)
C14 C13 C18 125.36(18)
C12 C13 C18 126.51(18)
C14 C13 Yb1 74.45(10)
C12 C13 Yb1 74.44(10)
C18 C13 Yb1 120.90(13)
C13 C14 C15 107.97(16)
C13 C14 C17 124.11(18)
C15 C14 C17 127.32(18)
C13 C14 Yb1 73.93(10)
C15 C14 Yb1 74.26(10)
C17 C14 Yb1 124.70(13)
C11 C15 C14 107.79(17)
C11 C15 C16 123.88(19)
C14 C15 C16 127.54(19)
C11 C15 Yb1 74.37(11)
C14 C15 Yb1 73.94(10)
C16 C15 Yb1 125.48(14)
C15 C16 H16A 109.5
C15 C16 H16B 109.5
H16A C16 H16B 109.5
C15 C16 H16C 109.5
H16A C16 H16C 109.5
H16B C16 H16C 109.5
C14 C17 H17A 109.5
C14 C17 H17B 109.5
H17A C17 H17B 109.5
C14 C17 H17C 109.5
H17A C17 H17C 109.5
H17B C17 H17C 109.5
C13 C18 H18A 109.5
C13 C18 H18B 109.5
H18A C18 H18B 109.5
C13 C18 H18C 109.5
H18A C18 H18C 109.5
H18B C18 H18C 109.5
C12 C19 H19A 109.5
C12 C19 H19B 109.5
H19A C19 H19B 109.5
C12 C19 H19C 109.5
H19A C19 H19C 109.5
H19B C19 H19C 109.5
C11 C20 H20A 109.5
C11 C20 H20B 109.5
H20A C20 H20B 109.5
C11 C20 H20C 109.5
H20A C20 H20C 109.5
H20B C20 H20C 109.5
C25 C21 C22 108.40(17)
C25 C21 C30 125.97(18)
C22 C21 C30 125.14(18)
C25 C21 Yb1 74.30(11)
C22 C21 Yb1 73.96(10)
C30 C21 Yb1 124.11(13)
C21 C22 C23 107.58(16)
C21 C22 C29 125.15(18)
C23 C22 C29 126.98(18)
C21 C22 Yb1 74.60(10)
C23 C22 Yb1 73.19(10)
C29 C22 Yb1 122.82(12)
C24 C23 C22 108.05(16)
C24 C23 C28 124.97(18)
C22 C23 C28 126.70(18)
C24 C23 Yb1 74.75(10)
C22 C23 Yb1 75.16(10)
C28 C23 Yb1 120.89(13)
C25 C24 C23 108.04(16)
C25 C24 C27 126.83(18)
C23 C24 C27 124.17(17)
C25 C24 Yb1 74.91(10)
C23 C24 Yb1 73.58(10)
C27 C24 Yb1 126.20(13)
C21 C25 C24 107.93(16)
C21 C25 C26 125.04(18)
C24 C25 C26 126.68(18)
C21 C25 Yb1 74.47(10)
C24 C25 Yb1 73.63(10)
C26 C25 Yb1 123.05(13)
C25 C26 H26A 109.5
C25 C26 H26B 109.5
H26A C26 H26B 109.5
C25 C26 H26C 109.5
H26A C26 H26C 109.5
H26B C26 H26C 109.5
C24 C27 H27A 109.5
C24 C27 H27B 109.5
H27A C27 H27B 109.5
C24 C27 H27C 109.5
H27A C27 H27C 109.5
H27B C27 H27C 109.5
C23 C28 H28A 109.5
C23 C28 H28B 109.5
H28A C28 H28B 109.5
C23 C28 H28C 109.5
H28A C28 H28C 109.5
H28B C28 H28C 109.5
C22 C29 H29A 109.5
C22 C29 H29B 109.5
H29A C29 H29B 109.5
C22 C29 H29C 109.5
H29A C29 H29C 109.5
H29B C29 H29C 109.5
C21 C30 H30A 109.5
C21 C30 H30B 109.5
H30A C30 H30B 109.5
C21 C30 H30C 109.5
H30A C30 H30C 109.5
H30B C30 H30C 109.5
C32 C31 C36 120.0
C32 C31 C37 120.4(4)
C36 C31 C37 119.6(4)
C31 C32 C33 120.0
C31 C32 H32 120.0
C33 C32 H32 120.0
C34 C33 C32 120.0
C34 C33 H33 120.0
C32 C33 H33 120.0
C33 C34 C35 120.0
C33 C34 H34 120.0
C35 C34 H34 120.0
C36 C35 C34 120.0
C36 C35 H35 120.0
C34 C35 H35 120.0
C35 C36 C31 120.0
C35 C36 H36 120.0
C31 C36 H36 120.0
C31 C37 H37A 109.5
C31 C37 H37B 109.5
H37A C37 H37B 109.5
C31 C37 H37C 109.5
H37A C37 H37C 109.5
H37B C37 H37C 109.5
C39 C38 C43 120.0
C39 C38 H38 120.0
C43 C38 H38 120.0
C40 C39 C38 120.0
C40 C39 H39 120.0
C38 C39 H39 120.0
C39 C40 C41 120.0
C39 C40 H40 120.0
C41 C40 H40 120.0
C42 C41 C40 120.0
C42 C41 H41 120.0
C40 C41 H41 120.0
C41 C42 C43 120.0
C41 C42 H42 120.0
C43 C42 H42 120.0
C42 C43 C38 120.0
C42 C43 C44 120.4(4)
C38 C43 C44 119.6(4)
C43 C44 H44A 109.5
C43 C44 H44B 109.5
H44A C44 H44B 109.5
C43 C44 H44C 109.5
H44A C44 H44C 109.5
H44B C44 H44C 109.5

loop_
_geom_bond_atom_site_label_1
_geom_bond_atom_site_label_2
_geom_bond_distance
Yb1 N4 2.3536(15)
Yb1 N1 2.3584(15)
Yb1 C13 2.5892(18)
Yb1 C23 2.5894(18)
Yb1 C14 2.5958(18)
Yb1 C12 2.5968(18)
Yb1 C15 2.6000(19)
Yb1 C11 2.6026(19)
Yb1 C24 2.6044(17)
Yb1 C22 2.6149(18)
Yb1 C25 2.6208(17)
Yb1 C21 2.6231(18)
Pd1 C7 2.028(2)
Pd1 C6 2.028(2)
Pd1 N3 2.1217(16)
Pd1 N2 2.1237(16)
N1 C10 1.335(2)
N1 C1 1.380(2)
N2 C8 1.317(2)
N2 C1 1.379(2)
N3 C5 1.319(2)
N3 C2 1.375(2)
N4 C3 1.343(2)
N4 C2 1.370(2)
C1 C2 1.409(2)
C3 C4 1.374(3)
C3 H3 0.9500
C4 C5 1.398(3)
C4 H4 0.9500
C5 H5 0.9500
C6 H6A 0.9800
C6 H6B 0.9800
C6 H6C 0.9800
C7 H7A 0.9800
C7 H7B 0.9800
C7 H7C 0.9800
C8 C9 1.398(3)
C8 H8 0.9500
C9 C10 1.378(3)
C9 H9 0.9500
C10 H10 0.9500
C11 C15 1.411(3)
C11 C12 1.413(3)
C11 C20 1.500(3)
C12 C13 1.416(3)
C12 C19 1.501(3)
C13 C14 1.412(3)
C13 C18 1.497(3)
C14 C15 1.423(3)
C14 C17 1.507(3)
C15 C16 1.503(3)
C16 H16A 0.9800
C16 H16B 0.9800
C16 H16C 0.9800
C17 H17A 0.9800
C17 H17B 0.9800
C17 H17C 0.9800
C18 H18A 0.9800
C18 H18B 0.9800
C18 H18C 0.9800
C19 H19A 0.9800
C19 H19B 0.9800
C19 H19C 0.9800
C20 H20A 0.9800
C20 H20B 0.9800
C20 H20C 0.9800
C21 C25 1.412(3)
C21 C22 1.419(3)
C21 C30 1.503(3)
C22 C23 1.419(3)
C22 C29 1.501(3)
C23 C24 1.417(3)
C23 C28 1.502(3)
C24 C25 1.417(3)
C24 C27 1.505(3)
C25 C26 1.507(3)
C26 H26A 0.9800
C26 H26B 0.9800
C26 H26C 0.9800
C27 H27A 0.9800
C27 H27B 0.9800
C27 H27C 0.9800
C28 H28A 0.9800
C28 H28B 0.9800
C28 H28C 0.9800
C29 H29A 0.9800
C29 H29B 0.9800
C29 H29C 0.9800
C30 H30A 0.9800
C30 H30B 0.9800
C30 H30C 0.9800
C31 C32 1.3900
C31 C36 1.3900
C31 C37 1.502(7)
C32 C33 1.3900
C32 H32 0.9500
C33 C34 1.3900
C33 H33 0.9500
C34 C35 1.3900
C34 H34 0.9500
C35 C36 1.3900
C35 H35 0.9500
C36 H36 0.9500
C37 H37A 0.9800
C37 H37B 0.9800
C37 H37C 0.9800
C38 C39 1.3900
C38 C43 1.3900
C38 H38 0.9500
C39 C40 1.3900
C39 H39 0.9500
C40 C41 1.3900
C40 H40 0.9500
C41 C42 1.3900
C41 H41 0.9500
C42 C43 1.3900
C42 H42 0.9500
C43 C44 1.494(6)
C44 H44A 0.9800
C44 H44B 0.9800
C44 H44C 0.9800

loop_
_geom_torsion_atom_site_label_1
_geom_torsion_atom_site_label_2
_geom_torsion_atom_site_label_3
_geom_torsion_atom_site_label_4
_geom_torsion
C8 N2 C1 N1 3.6(3)
Pd1 N2 C1 N1 -175.55(13)
C8 N2 C1 C2 -177.73(16)
Pd1 N2 C1 C2 3.08(19)
C8 N2 C1 Yb1 32.3(5)
Pd1 N2 C1 Yb1 -146.9(4)
C10 N1 C1 N2 -4.6(3)
Yb1 N1 C1 N2 167.98(13)
C10 N1 C1 C2 176.77(16)
Yb1 N1 C1 C2 -10.64(19)
C10 N1 C1 Yb1 -172.6(2)
C3 N4 C2 N3 3.5(3)
Yb1 N4 C2 N3 -168.18(13)
C3 N4 C2 C1 -177.84(16)
Yb1 N4 C2 C1 10.5(2)
C3 N4 C2 Yb1 171.7(2)
C5 N3 C2 N4 -3.8(3)
Pd1 N3 C2 N4 175.30(13)
C5 N3 C2 C1 177.47(17)
Pd1 N3 C2 C1 -3.4(2)
C5 N3 C2 Yb1 -31.8(5)
Pd1 N3 C2 Yb1 147.3(3)
N2 C1 C2 N4 -178.55(15)
N1 C1 C2 N4 0.1(2)
Yb1 C1 C2 N4 -7.18(13)
N2 C1 C2 N3 0.2(2)
N1 C1 C2 N3 178.90(16)
Yb1 C1 C2 N3 171.57(15)
N2 C1 C2 Yb1 -171.37(15)
N1 C1 C2 Yb1 7.33(13)
C2 N4 C3 C4 -0.8(3)
Yb1 N4 C3 C4 169.61(14)
N4 C3 C4 C5 -1.2(3)
C2 N3 C5 C4 1.5(3)
Pd1 N3 C5 C4 -177.43(14)
C3 C4 C5 N3 0.9(3)
C1 N2 C8 C9 0.2(3)
Pd1 N2 C8 C9 179.24(14)
N2 C8 C9 C10 -2.8(3)
C1 N1 C10 C9 1.8(3)
Yb1 N1 C10 C9 -169.58(14)
C8 C9 C10 N1 1.7(3)
C15 C11 C12 C13 0.0(2)
C20 C11 C12 C13 -173.43(18)
Yb1 C11 C12 C13 66.79(13)
C15 C11 C12 C19 173.48(18)
C20 C11 C12 C19 0.1(3)
Yb1 C11 C12 C19 -119.69(19)
C15 C11 C12 Yb1 -66.83(13)
C20 C11 C12 Yb1 119.8(2)
C11 C12 C13 C14 0.3(2)
C19 C12 C13 C14 -173.24(18)
Yb1 C12 C13 C14 67.50(13)
C11 C12 C13 C18 175.61(18)
C19 C12 C13 C18 2.1(3)
Yb1 C12 C13 C18 -117.20(19)
C11 C12 C13 Yb1 -67.19(13)
C19 C12 C13 Yb1 119.26(19)
C12 C13 C14 C15 -0.5(2)
C18 C13 C14 C15 -175.82(18)
Yb1 C13 C14 C15 67.04(13)
C12 C13 C14 C17 171.14(18)
C18 C13 C14 C17 -4.2(3)
Yb1 C13 C14 C17 -121.36(19)
C12 C13 C14 Yb1 -67.49(13)
C18 C13 C14 Yb1 117.14(19)
C12 C11 C15 C14 -0.2(2)
C20 C11 C15 C14 173.25(19)
Yb1 C11 C15 C14 -66.96(13)
C12 C11 C15 C16 -170.72(18)
C20 C11 C15 C16 2.8(3)
Yb1 C11 C15 C16 122.56(19)
C12 C11 C15 Yb1 66.72(13)
C20 C11 C15 Yb1 -119.8(2)
C13 C14 C15 C11 0.4(2)
C17 C14 C15 C11 -170.82(19)
Yb1 C14 C15 C11 67.25(13)
C13 C14 C15 C16 170.46(19)
C17 C14 C15 C16 -0.8(3)
Yb1 C14 C15 C16 -122.7(2)
C13 C14 C15 Yb1 -66.82(13)
C17 C14 C15 Yb1 121.9(2)
C25 C21 C22 C23 -0.6(2)
C30 C21 C22 C23 -172.96(17)
Yb1 C21 C22 C23 66.30(12)
C25 C21 C22 C29 173.53(17)
C30 C21 C22 C29 1.2(3)
Yb1 C21 C22 C29 -119.57(18)
C25 C21 C22 Yb1 -66.90(13)
C30 C21 C22 Yb1 120.74(18)
C21 C22 C23 C24 0.9(2)
C29 C22 C23 C24 -173.11(18)
Yb1 C22 C23 C24 68.13(13)
C21 C22 C23 C28 175.05(18)
C29 C22 C23 C28 1.1(3)
Yb1 C22 C23 C28 -117.70(19)
C21 C22 C23 Yb1 -67.25(12)
C29 C22 C23 Yb1 118.76(18)
C22 C23 C24 C25 -0.8(2)
C28 C23 C24 C25 -175.13(18)
Yb1 C23 C24 C25 67.58(13)
C22 C23 C24 C27 168.63(18)
C28 C23 C24 C27 -5.7(3)
Yb1 C23 C24 C27 -122.96(19)
C22 C23 C24 Yb1 -68.41(12)
C28 C23 C24 Yb1 117.30(18)
C22 C21 C25 C24 0.1(2)
C30 C21 C25 C24 172.37(18)
Yb1 C21 C25 C24 -66.59(13)
C22 C21 C25 C26 -173.56(17)
C30 C21 C25 C26 -1.3(3)
Yb1 C21 C25 C26 119.76(19)
C22 C21 C25 Yb1 66.67(13)
C30 C21 C25 Yb1 -121.04(19)
C23 C24 C25 C21 0.5(2)
C27 C24 C25 C21 -168.64(18)
Yb1 C24 C25 C21 67.15(13)
C23 C24 C25 C26 173.98(18)
C27 C24 C25 C26 4.9(3)
Yb1 C24 C25 C26 -119.33(19)
C23 C24 C25 Yb1 -66.69(12)
C27 C24 C25 Yb1 124.2(2)
C36 C31 C32 C33 0.0
C37 C31 C32 C33 -179.1(4)
C31 C32 C33 C34 0.0
C32 C33 C34 C35 0.0
C33 C34 C35 C36 0.0
C34 C35 C36 C31 0.0
C32 C31 C36 C35 0.0
C37 C31 C36 C35 179.1(4)
C43 C38 C39 C40 0.0
C38 C39 C40 C41 0.0
C39 C40 C41 C42 0.0
C40 C41 C42 C43 0.0
C41 C42 C43 C38 0.0
C41 C42 C43 C44 180.0(5)
C39 C38 C43 C42 0.0
C39 C38 C43 C44 -180.0(5)
